data_1554176
loop_
_publ_author_name
'Coward, Daniel L.'
'Lake, Benjamin R. M.'
'Poli, Rinaldo'
'Shaver, Michael P.'

_publ_section_title
;
 Radically Initiated Group Transfer Polymerization of Methacrylates by
 Titanium Amino-Phenolate Complexes
;
_journal_issue 9
_journal_name_full Macromolecules
_journal_page_first 3252
_journal_paper_doi 10.1021/acs.macromol.9b00182
_journal_volume 52
_journal_year 2019
_chemical_formula_moiety 'C36 H36 Cl10 N4 O4 Ti2, 2(C7 H8)'
_chemical_formula_sum 'C50 H52 Cl10 N4 O4 Ti2'
_chemical_formula_weight 1223.25
_space_group_crystal_system monoclinic
_space_group_IT_number 15
_space_group_name_Hall '-C 2yc'
_space_group_name_H-M_alt 'C 1 2/c 1'
_atom_sites_solution_hydrogens geom
_atom_sites_solution_primary direct
_audit_creation_date 2017-04-06
_audit_creation_method
;
Olex2 1.2
(compiled 2017.03.02 svn.r3394 for OlexSys, GUI svn.r5324)
;
_cell_angle_alpha 90
_cell_angle_beta 98.694(4)
_cell_angle_gamma 90
_cell_formula_units_Z 4
_cell_length_a 15.1807(5)
_cell_length_b 19.7102(6)
_cell_length_c 18.0932(7)
_cell_measurement_reflns_used 9912
_cell_measurement_temperature 120.00(10)
_cell_measurement_theta_max 28.4160
_cell_measurement_theta_min 3.3990
_cell_volume 5351.5(3)
_computing_cell_refinement
;
CrysAlisPro, Agilent Technologies,
Version 1.171.37.35e (release 07-10-2014 CrysAlis171 .NET)
(compiled Oct  7 2014,17:20:27)
;
_computing_data_collection
;
CrysAlisPro, Agilent Technologies,
Version 1.171.37.35e (release 07-10-2014 CrysAlis171 .NET)
(compiled Oct  7 2014,17:20:27)
;
_computing_data_reduction
;
CrysAlisPro, Agilent Technologies,
Version 1.171.37.35e (release 07-10-2014 CrysAlis171 .NET)
(compiled Oct  7 2014,17:20:27)
;
_computing_molecular_graphics 'Olex2 (Dolomanov et al., 2009)'
_computing_publication_material 'Olex2 (Dolomanov et al., 2009)'
_computing_structure_refinement 'ShelXL (Sheldrick, 2015)'
_computing_structure_solution 'ShelXT (Sheldrick, 2015)'
_diffrn_ambient_environment N~2~
_diffrn_ambient_temperature 120.00(10)
_diffrn_detector 'CCD plate'
_diffrn_detector_area_resol_mean 5.1574
_diffrn_detector_type Atlas
_diffrn_measured_fraction_theta_full 0.998
_diffrn_measured_fraction_theta_max 0.938
_diffrn_measurement_details
;
#__ type_ start__ end____ width___ exp.time_
  1 omega  -88.00   28.00   1.0000   15.0000
omega____ theta____ kappa____ phi______ frames
    -       -9.2747  -19.0000   30.0000 116

#__ type_ start__ end____ width___ exp.time_
  2 omega  -85.00  -41.00   1.0000   15.0000
omega____ theta____ kappa____ phi______ frames
    -       -9.2747  157.0000  -80.3391 44

#__ type_ start__ end____ width___ exp.time_
  3 omega  -32.00   63.00   1.0000   15.0000
omega____ theta____ kappa____ phi______ frames
    -       -9.2747   38.0000 -150.0000 95

#__ type_ start__ end____ width___ exp.time_
  4 omega  -20.00   31.00   1.0000   15.0000
omega____ theta____ kappa____ phi______ frames
    -       -9.2747  -99.0000  -60.0000 51

#__ type_ start__ end____ width___ exp.time_
  5 omega  -20.00   31.00   1.0000   15.0000
omega____ theta____ kappa____ phi______ frames
    -       -9.2747  -99.0000  -30.0000 51

#__ type_ start__ end____ width___ exp.time_
  6 omega  -20.00   31.00   1.0000   15.0000
omega____ theta____ kappa____ phi______ frames
    -       -9.2747  -99.0000  150.0000 51

#__ type_ start__ end____ width___ exp.time_
  7 omega  -32.00   63.00   1.0000   15.0000
omega____ theta____ kappa____ phi______ frames
    -       -9.2747   38.0000  120.0000 95

#__ type_ start__ end____ width___ exp.time_
  8 omega  -12.00   72.00   1.0000   15.0000
omega____ theta____ kappa____ phi______ frames
    -       10.8372   38.0000  -90.0000 84

#__ type_ start__ end____ width___ exp.time_
  9 omega    4.00   36.00   1.0000   15.0000
omega____ theta____ kappa____ phi______ frames
    -       10.8372  -57.0000 -120.0000 32
;
_diffrn_measurement_device 'four-circle diffractometer'
_diffrn_measurement_device_type 'SuperNova, Dual, Cu at zero, Atlas'
_diffrn_measurement_method '\w scans'
_diffrn_orient_matrix_UB_11 -0.0080838000
_diffrn_orient_matrix_UB_12 0.0033009000
_diffrn_orient_matrix_UB_13 -0.0394920000
_diffrn_orient_matrix_UB_21 -0.0465370000
_diffrn_orient_matrix_UB_22 -0.0016514000
_diffrn_orient_matrix_UB_23 0.0006380000
_diffrn_orient_matrix_UB_31 -0.0014039000
_diffrn_orient_matrix_UB_32 0.0358000000
_diffrn_orient_matrix_UB_33 0.0036792000
_diffrn_radiation_monochromator mirror
_diffrn_radiation_probe x-ray
_diffrn_radiation_type MoK\a
_diffrn_radiation_wavelength 0.71073
_diffrn_reflns_av_R_equivalents 0.0677
_diffrn_reflns_av_unetI/netI 0.0562
_diffrn_reflns_Laue_measured_fraction_full 0.998
_diffrn_reflns_Laue_measured_fraction_max 0.938
_diffrn_reflns_limit_h_max 21
_diffrn_reflns_limit_h_min -20
_diffrn_reflns_limit_k_max 25
_diffrn_reflns_limit_k_min -26
_diffrn_reflns_limit_l_max 24
_diffrn_reflns_limit_l_min -24
_diffrn_reflns_number 47257
_diffrn_reflns_point_group_measured_fraction_full 0.998
_diffrn_reflns_point_group_measured_fraction_max 0.938
_diffrn_reflns_theta_full 25.242
_diffrn_reflns_theta_max 29.613
_diffrn_reflns_theta_min 3.076
_diffrn_source 'SuperNova (Mo) X-ray Source'
_exptl_absorpt_coefficient_mu 0.846
_exptl_absorpt_correction_T_max 0.953
_exptl_absorpt_correction_T_min 0.743
_exptl_absorpt_correction_type gaussian
_exptl_absorpt_process_details
;
CrysAlisPro, Agilent Technologies,
Version 1.171.37.35e (release 07-10-2014 CrysAlis171 .NET)
(compiled Oct  7 2014,17:20:27)
Numerical absorption correction based on gaussian integration over
			a multifaceted crystal model
Empirical absorption correction using spherical harmonics,
 implemented in SCALE3 ABSPACK scaling algorithm.
;
_exptl_crystal_colour green
_exptl_crystal_colour_primary green
_exptl_crystal_density_diffrn 1.518
_exptl_crystal_description plate
_exptl_crystal_F_000 2504
_exptl_crystal_size_max 0.3408
_exptl_crystal_size_mid 0.2758
_exptl_crystal_size_min 0.046
_refine_diff_density_max 0.435
_refine_diff_density_min -0.400
_refine_diff_density_rms 0.072
_refine_ls_extinction_method none
_refine_ls_goodness_of_fit_ref 1.088
_refine_ls_hydrogen_treatment constr
_refine_ls_matrix_type full
_refine_ls_number_parameters 371
_refine_ls_number_reflns 7083
_refine_ls_number_restraints 0
_refine_ls_restrained_S_all 1.088
_refine_ls_R_factor_all 0.0813
_refine_ls_R_factor_gt 0.0541
_refine_ls_shift/su_max 0.001
_refine_ls_shift/su_mean 0.000
_refine_ls_structure_factor_coef Fsqd
_refine_ls_weighting_details 'w=1/[\s^2^(Fo^2^)+(0.0304P)^2^+6.7281P] where P=(Fo^2^+2Fc^2^)/3'
_refine_ls_weighting_scheme calc
_refine_ls_wR_factor_gt 0.0924
_refine_ls_wR_factor_ref 0.1014
_reflns_Friedel_coverage 0.000
_reflns_number_gt 5393
_reflns_number_total 7083
_reflns_threshold_expression 'I > 2\s(I)'
_cod_data_source_file ma9b00182_si_004.cif
_cod_data_source_block Complex3dimer
_cod_database_code 1554176
_shelx_shelxl_version_number 2014/7
_chemical_oxdiff_formula 'C18 H18 Cl5 N2 O2 Ti'
_chemical_oxdiff_usercomment '@ 120 K BRML204a'
_shelx_space_group_comment
;
The symmetry employed for this shelxl refinement is uniquely defined
by the following loop, which should always be used as a source of
symmetry information in preference to the above space-group names.
They are only intended as comments.
;
_reflns_odcompleteness_completeness 99.79
_reflns_odcompleteness_iscentric 1
_reflns_odcompleteness_theta 26.32
_olex2_refinement_description
;
1. Fixed Uiso
 At 1.2 times of:
  All C(H) groups, All C(H,H) groups
 At 1.5 times of:
  All C(H,H,H) groups
2. Others
 Fixed Sof: C19B(0.35) H19A(0.35) H19B(0.35) H19C(0.35) C25B(0.35) C20B(0.35)
 H20B(0.35) C24B(0.35) H24B(0.35) C23B(0.35) H23B(0.35) C22B(0.35) H22B(0.35)
 C21B(0.35) H21B(0.35) C19A(0.65) H19D(0.65) H19E(0.65) H19F(0.65) C20A(0.65)
 C21A(0.65) H21A(0.65) C22A(0.65) H22A(0.65) C23A(0.65) H23A(0.65) C24A(0.65)
 H24A(0.65) C25A(0.65) H25A(0.65)
3.a Secondary CH2 refined with riding coordinates:
 C7(H7A,H7B), C8(H8A,H8B), C15(H15A,H15B), C16(H16A,H16B)
3.b Aromatic/amide H refined with riding coordinates:
 C3(H3), C5(H5), C10(H10), C12(H12), C20B(H20B), C24B(H24B), C23B(H23B),
 C22B(H22B), C21B(H21B), C21A(H21A), C22A(H22A), C23A(H23A), C24A(H24A),
 C25A(H25A)
3.c Fitted hexagon refined as free rotating group:
 C25B(C20B,C24B,C23B,C22B,C21B)
3.d Idealised Me refined as rotating group:
 C17(H17A,H17B,H17C), C18(H18A,H18B,H18C), C19B(H19A,H19B,H19C), C19A(H19D,
 H19E,H19F)
;
_olex2_submission_special_instructions 'No special instructions were received'

loop_
_space_group_symop_operation_xyz
'x, y, z'
'-x, y, -z+1/2'
'x+1/2, y+1/2, z'
'-x+1/2, y+1/2, -z+1/2'
'-x, -y, -z'
'x, -y, z-1/2'
'-x+1/2, -y+1/2, -z'
'x+1/2, -y+1/2, z-1/2'

loop_
_atom_site_label
_atom_site_type_symbol
_atom_site_fract_x
_atom_site_fract_y
_atom_site_fract_z
_atom_site_U_iso_or_equiv
_atom_site_adp_type
_atom_site_occupancy
_atom_site_site_symmetry_order
_atom_site_calc_flag
_atom_site_refinement_flags_posn
_atom_site_refinement_flags_occupancy
_atom_site_disorder_assembly
_atom_site_disorder_group
Ti1 Ti 0.73748(3) 0.69339(2) 0.43588(2) 0.01953(11) Uani 1 1 d . . . .
Cl1 Cl 0.98916(5) 0.77953(4) 0.35463(4) 0.04355(19) Uani 1 1 d . . . .
Cl2 Cl 1.15744(5) 0.53803(4) 0.35253(6) 0.0593(2) Uani 1 1 d . . . .
Cl3 Cl 0.38385(5) 0.43584(4) 0.36809(5) 0.0511(2) Uani 1 1 d . . . .
Cl4 Cl 0.42923(4) 0.70196(3) 0.42970(4) 0.03146(15) Uani 1 1 d . . . .
Cl5 Cl 0.71156(4) 0.81587(3) 0.42862(3) 0.02402(13) Uani 1 1 d . . . .
O1 O 0.85660(10) 0.70111(7) 0.41847(9) 0.0233(4) Uani 1 1 d . . . .
O2 O 0.62068(11) 0.66696(7) 0.44847(9) 0.0241(4) Uani 1 1 d . . . .
N1 N 0.76081(13) 0.58093(9) 0.41731(12) 0.0269(5) Uani 1 1 d . . . .
N2 N 0.69360(14) 0.68600(11) 0.31025(12) 0.0314(5) Uani 1 1 d . . . .
C1 C 0.92435(16) 0.66385(12) 0.40423(13) 0.0252(5) Uani 1 1 d . . . .
C2 C 0.99455(17) 0.69318(13) 0.37345(15) 0.0308(6) Uani 1 1 d . . . .
C3 C 1.06631(18) 0.65543(15) 0.35746(15) 0.0373(6) Uani 1 1 d . . . .
H3 H 1.1136 0.6764 0.3371 0.045 Uiso 1 1 calc R . . .
C4 C 1.06758(18) 0.58676(15) 0.37176(17) 0.0404(7) Uani 1 1 d . . . .
C5 C 0.99934(18) 0.55582(14) 0.40123(17) 0.0391(7) Uani 1 1 d . . . .
H5 H 1.0014 0.5083 0.4104 0.047 Uiso 1 1 calc R . . .
C6 C 0.92713(16) 0.59377(12) 0.41771(15) 0.0294(6) Uani 1 1 d . . . .
C7 C 0.85319(16) 0.56019(11) 0.45142(16) 0.0310(6) Uani 1 1 d . . . .
H7A H 0.8587 0.5104 0.4463 0.037 Uiso 1 1 calc R . . .
H7B H 0.8613 0.5708 0.5055 0.037 Uiso 1 1 calc R . . .
C8 C 0.70014(16) 0.53784(11) 0.45594(17) 0.0318(6) Uani 1 1 d . . . .
H8A H 0.7140 0.5465 0.5104 0.038 Uiso 1 1 calc R . . .
H8B H 0.7140 0.4896 0.4476 0.038 Uiso 1 1 calc R . . .
C9 C 0.60189(17) 0.54828(12) 0.43219(15) 0.0291(6) Uani 1 1 d . . . .
C10 C 0.54537(18) 0.49388(13) 0.41096(16) 0.0346(6) Uani 1 1 d . . . .
H10 H 0.5693 0.4498 0.4067 0.042 Uiso 1 1 calc R . . .
C11 C 0.45375(18) 0.50424(13) 0.39601(16) 0.0345(6) Uani 1 1 d . . . .
C12 C 0.41768(17) 0.56722(13) 0.40346(14) 0.0302(6) Uani 1 1 d . . . .
H12 H 0.3549 0.5735 0.3951 0.036 Uiso 1 1 calc R . . .
C13 C 0.47417(16) 0.62142(12) 0.42328(14) 0.0263(5) Uani 1 1 d . . . .
C14 C 0.56627(16) 0.61412(11) 0.43567(14) 0.0248(5) Uani 1 1 d . . . .
C15 C 0.74706(19) 0.56800(13) 0.33532(16) 0.0380(7) Uani 1 1 d . . . .
H15A H 0.7301 0.5199 0.3260 0.046 Uiso 1 1 calc R . . .
H15B H 0.8038 0.5758 0.3160 0.046 Uiso 1 1 calc R . . .
C16 C 0.67573(18) 0.61290(14) 0.29339(16) 0.0386(7) Uani 1 1 d . . . .
H16A H 0.6729 0.6052 0.2390 0.046 Uiso 1 1 calc R . . .
H16B H 0.6172 0.6005 0.3073 0.046 Uiso 1 1 calc R . . .
C17 C 0.76183(18) 0.71132(15) 0.26666(15) 0.0365(6) Uani 1 1 d . . . .
H17A H 0.7786 0.7578 0.2823 0.055 Uiso 1 1 calc GR . . .
H17B H 0.7376 0.7109 0.2133 0.055 Uiso 1 1 calc GR . . .
H17C H 0.8145 0.6820 0.2756 0.055 Uiso 1 1 calc GR . . .
C18 C 0.61055(18) 0.72473(16) 0.28566(16) 0.0421(7) Uani 1 1 d . . . .
H18A H 0.5650 0.7112 0.3158 0.063 Uiso 1 1 calc GR . . .
H18B H 0.5893 0.7152 0.2328 0.063 Uiso 1 1 calc GR . . .
H18C H 0.6226 0.7734 0.2922 0.063 Uiso 1 1 calc GR . . .
C19B C 0.7448(11) 0.3320(9) 0.4623(13) 0.072(5) Uani 0.35 1 d . P A 2
H19A H 0.7466 0.3670 0.5010 0.108 Uiso 0.35 1 calc GR P A 2
H19B H 0.7698 0.2897 0.4850 0.108 Uiso 0.35 1 calc GR P A 2
H19C H 0.6829 0.3244 0.4393 0.108 Uiso 0.35 1 calc GR P A 2
C25B C 0.7942(6) 0.3531(3) 0.4083(4) 0.047(3) Uani 0.35 1 d . P A 2
C20B C 0.7484(5) 0.3727(4) 0.3393(5) 0.049(4) Uani 0.35 1 d G P A 2
H20B H 0.6852 0.3698 0.3298 0.059 Uiso 0.35 1 calc R P A 2
C24B C 0.7950(7) 0.3965(4) 0.2840(4) 0.054(4) Uani 0.35 1 d G P A 2
H24B H 0.7636 0.4099 0.2368 0.065 Uiso 0.35 1 calc R P A 2
C23B C 0.8874(7) 0.4007(4) 0.2979(4) 0.061(3) Uani 0.35 1 d G P A 2
H23B H 0.9192 0.4169 0.2601 0.073 Uiso 0.35 1 calc R P A 2
C22B C 0.9332(5) 0.3810(5) 0.3669(5) 0.086(9) Uani 0.35 1 d G P A 2
H22B H 0.9964 0.3839 0.3764 0.103 Uiso 0.35 1 calc R P A 2
C21B C 0.8866(6) 0.3572(5) 0.4222(4) 0.054(6) Uani 0.35 1 d G P A 2
H21B H 0.9180 0.3438 0.4693 0.065 Uiso 0.35 1 calc R P A 2
C19A C 0.9513(6) 0.3834(5) 0.3345(6) 0.091(4) Uani 0.65 1 d . P B 1
H19D H 1.0004 0.3803 0.3763 0.136 Uiso 0.65 1 calc GR P B 1
H19E H 0.9516 0.4284 0.3115 0.136 Uiso 0.65 1 calc GR P B 1
H19F H 0.9587 0.3486 0.2973 0.136 Uiso 0.65 1 calc GR P B 1
C20A C 0.8664(4) 0.3728(3) 0.3622(5) 0.0511(17) Uani 0.65 1 d . P B 1
C21A C 0.8648(7) 0.3588(4) 0.4353(5) 0.056(2) Uani 0.65 1 d . P B 1
H21A H 0.9193 0.3594 0.4690 0.067 Uiso 0.65 1 calc R P B 1
C22A C 0.7873(5) 0.3438(4) 0.4624(6) 0.057(2) Uani 0.65 1 d . P B 1
H22A H 0.7876 0.3337 0.5137 0.069 Uiso 0.65 1 calc R P B 1
C23A C 0.7078(4) 0.3438(2) 0.4118(3) 0.0415(11) Uani 0.65 1 d . P B 1
H23A H 0.6536 0.3323 0.4289 0.050 Uiso 0.65 1 calc R P B 1
C24A C 0.7065(4) 0.3603(3) 0.3371(4) 0.0430(15) Uani 0.65 1 d . P B 1
H24A H 0.6521 0.3614 0.3034 0.052 Uiso 0.65 1 calc R P B 1
C25A C 0.7867(5) 0.3750(4) 0.3130(4) 0.0479(19) Uani 0.65 1 d . P B 1
H25A H 0.7873 0.3867 0.2621 0.057 Uiso 0.65 1 calc R P B 1

loop_
_atom_site_aniso_label
_atom_site_aniso_U_11
_atom_site_aniso_U_22
_atom_site_aniso_U_33
_atom_site_aniso_U_23
_atom_site_aniso_U_13
_atom_site_aniso_U_12
Ti1 0.0184(2) 0.01822(19) 0.0232(2) -0.00343(15) 0.00697(17) -0.00051(15)
Cl1 0.0383(4) 0.0443(4) 0.0515(5) 0.0158(3) 0.0178(3) -0.0053(3)
Cl2 0.0294(4) 0.0647(5) 0.0899(7) -0.0214(5) 0.0285(4) 0.0072(3)
Cl3 0.0346(4) 0.0465(4) 0.0743(6) -0.0215(4) 0.0152(4) -0.0203(3)
Cl4 0.0249(3) 0.0349(3) 0.0362(4) 0.0002(3) 0.0097(3) 0.0074(2)
Cl5 0.0277(3) 0.0198(3) 0.0251(3) 0.0024(2) 0.0061(2) 0.0018(2)
O1 0.0211(9) 0.0228(8) 0.0272(9) -0.0024(6) 0.0076(7) -0.0007(6)
O2 0.0199(9) 0.0210(8) 0.0330(10) -0.0061(7) 0.0092(7) -0.0015(6)
N1 0.0196(11) 0.0233(10) 0.0401(13) -0.0098(9) 0.0119(9) -0.0026(8)
N2 0.0231(12) 0.0447(12) 0.0270(12) -0.0082(9) 0.0064(9) 0.0031(9)
C1 0.0191(13) 0.0309(12) 0.0264(13) -0.0053(10) 0.0060(10) -0.0018(10)
C2 0.0246(14) 0.0382(14) 0.0308(14) 0.0007(11) 0.0080(11) -0.0021(11)
C3 0.0246(15) 0.0547(17) 0.0359(16) -0.0041(13) 0.0151(12) -0.0026(12)
C4 0.0222(15) 0.0502(17) 0.0518(19) -0.0154(14) 0.0149(13) 0.0033(12)
C5 0.0263(15) 0.0335(14) 0.0588(19) -0.0144(13) 0.0103(13) 0.0026(11)
C6 0.0196(13) 0.0295(12) 0.0400(16) -0.0111(11) 0.0078(11) -0.0011(10)
C7 0.0210(13) 0.0191(11) 0.0549(17) -0.0048(11) 0.0119(12) 0.0023(9)
C8 0.0221(13) 0.0174(11) 0.0584(18) -0.0027(11) 0.0141(12) -0.0009(9)
C9 0.0233(13) 0.0269(12) 0.0390(15) -0.0070(10) 0.0110(11) -0.0033(10)
C10 0.0303(15) 0.0262(12) 0.0501(18) -0.0083(11) 0.0150(13) -0.0045(11)
C11 0.0280(15) 0.0344(14) 0.0426(17) -0.0103(12) 0.0099(12) -0.0137(11)
C12 0.0187(13) 0.0425(15) 0.0307(14) -0.0016(11) 0.0076(11) -0.0057(11)
C13 0.0229(13) 0.0301(12) 0.0276(14) -0.0004(10) 0.0087(10) 0.0017(10)
C14 0.0211(13) 0.0252(11) 0.0295(13) -0.0048(9) 0.0088(10) -0.0018(9)
C15 0.0322(16) 0.0350(14) 0.0496(18) -0.0213(12) 0.0154(13) -0.0047(11)
C16 0.0296(15) 0.0563(17) 0.0310(15) -0.0214(13) 0.0080(12) -0.0087(13)
C17 0.0302(15) 0.0581(17) 0.0225(14) -0.0004(12) 0.0079(11) 0.0040(13)
C18 0.0257(15) 0.074(2) 0.0263(15) -0.0047(14) 0.0018(12) 0.0100(14)
C19B 0.061(12) 0.061(9) 0.087(12) -0.021(8) -0.008(12) 0.003(9)
C25B 0.085(10) 0.021(4) 0.040(6) -0.007(4) 0.021(6) -0.006(4)
C20B 0.048(10) 0.039(7) 0.052(9) -0.020(6) -0.022(9) 0.008(8)
C24B 0.090(10) 0.037(6) 0.036(6) 0.001(4) 0.015(6) 0.023(6)
C23B 0.094(10) 0.039(5) 0.047(6) -0.013(4) 0.007(6) 0.017(6)
C22B 0.15(2) 0.020(6) 0.082(13) -0.016(6) 0.003(13) 0.021(10)
C21B 0.073(13) 0.026(6) 0.060(10) -0.006(6) -0.002(8) 0.014(6)
C19A 0.062(5) 0.058(5) 0.153(10) -0.060(6) 0.021(7) -0.015(4)
C20A 0.035(3) 0.028(2) 0.093(5) -0.029(3) 0.019(3) -0.007(2)
C21A 0.039(4) 0.040(4) 0.080(5) -0.030(3) -0.018(4) 0.009(3)
C22A 0.052(5) 0.036(3) 0.075(5) -0.022(3) -0.021(5) 0.011(4)
C23A 0.039(3) 0.033(2) 0.050(3) -0.009(2) -0.002(3) 0.000(2)
C24A 0.031(4) 0.041(3) 0.055(4) -0.019(2) 0.000(3) 0.006(3)
C25A 0.062(5) 0.033(3) 0.052(5) -0.004(3) 0.020(4) 0.004(3)

loop_
_atom_type_symbol
_atom_type_description
_atom_type_scat_dispersion_real
_atom_type_scat_dispersion_imag
_atom_type_scat_source
C C 0.0033 0.0016 'International Tables Vol C Tables 4.2.6.8 and 6.1.1.4'
H H 0.0000 0.0000 'International Tables Vol C Tables 4.2.6.8 and 6.1.1.4'
Cl Cl 0.1484 0.1585 'International Tables Vol C Tables 4.2.6.8 and 6.1.1.4'
N N 0.0061 0.0033 'International Tables Vol C Tables 4.2.6.8 and 6.1.1.4'
O O 0.0106 0.0060 'International Tables Vol C Tables 4.2.6.8 and 6.1.1.4'
Ti Ti 0.2776 0.4457 'International Tables Vol C Tables 4.2.6.8 and 6.1.1.4'

loop_
_exptl_crystal_face_index_h
_exptl_crystal_face_index_k
_exptl_crystal_face_index_l
_exptl_crystal_face_perp_dist
_exptl_oxdiff_crystal_face_indexfrac_h
_exptl_oxdiff_crystal_face_indexfrac_k
_exptl_oxdiff_crystal_face_indexfrac_l
_exptl_oxdiff_crystal_face_x
_exptl_oxdiff_crystal_face_y
_exptl_oxdiff_crystal_face_z
0 0 1 0.0230 -0.0000 0.0000 1.0000 -0.0395 0.0006 0.0037
0 0 -1 0.0230 0.0000 -0.0000 -1.0000 0.0395 -0.0006 -0.0037
5 5 -2 0.1482 5.0000 5.0000 -2.0000 0.0551 -0.2422 0.1646
-5 -5 2 0.1482 -5.0000 -5.0000 2.0000 -0.0551 0.2422 -0.1646
5 -5 -3 0.1323 5.0000 -5.0000 -3.0000 0.0616 -0.2263 -0.1971
-5 5 3 0.1323 -5.0000 5.0000 3.0000 -0.0616 0.2263 0.1971
0 1 0 0.1770 0.0000 1.0000 0.0000 0.0033 -0.0017 0.0358
0 -1 0 0.1591 -0.0000 -1.0000 -0.0000 -0.0033 0.0017 -0.0358
4 -3 5 0.0944 4.0000 -3.0000 5.0000 -0.2397 -0.1780 -0.0946
3 2 5 0.0886 3.0000 2.0000 5.0000 -0.2151 -0.1397 0.0858
-3 -3 -5 0.0932 -3.0000 -3.0000 -5.0000 0.2118 0.1414 -0.1216
-4 4 -5 0.0931 -4.0000 4.0000 -5.0000 0.2430 0.1764 0.1304

loop_
_geom_angle_atom_site_label_1
_geom_angle_atom_site_label_2
_geom_angle_atom_site_label_3
_geom_angle
_geom_angle_site_symmetry_1
_geom_angle_site_symmetry_3
Cl5 Ti1 Ti1 49.091(16) 7_666 7_666
Cl5 Ti1 Ti1 49.557(17) . 7_666
Cl5 Ti1 Cl5 98.65(2) . 7_666
O1 Ti1 Ti1 93.04(5) . 7_666
O1 Ti1 Cl5 90.43(5) . 7_666
O1 Ti1 Cl5 93.55(5) . .
O1 Ti1 O2 168.42(7) . .
O1 Ti1 N1 83.09(7) . .
O1 Ti1 N2 88.94(7) . .
O2 Ti1 Ti1 96.62(5) . 7_666
O2 Ti1 Cl5 91.08(5) . 7_666
O2 Ti1 Cl5 97.58(5) . .
O2 Ti1 N1 85.38(7) . .
O2 Ti1 N2 87.97(8) . .
N1 Ti1 Ti1 141.40(6) . 7_666
N1 Ti1 Cl5 168.47(6) . .
N1 Ti1 Cl5 92.42(6) . 7_666
N2 Ti1 Ti1 138.93(6) . 7_666
N2 Ti1 Cl5 89.37(6) . .
N2 Ti1 Cl5 171.98(6) . 7_666
N2 Ti1 N1 79.57(8) . .
Ti1 Cl5 Ti1 81.35(2) . 7_666
C1 O1 Ti1 141.40(15) . .
C14 O2 Ti1 139.78(15) . .
C7 N1 Ti1 111.15(13) . .
C8 N1 Ti1 111.22(14) . .
C8 N1 C7 104.79(19) . .
C15 N1 Ti1 108.19(15) . .
C15 N1 C7 110.16(19) . .
C15 N1 C8 111.3(2) . .
C16 N2 Ti1 106.46(16) . .
C17 N2 Ti1 112.83(16) . .
C17 N2 C16 109.7(2) . .
C17 N2 C18 107.4(2) . .
C18 N2 Ti1 111.96(15) . .
C18 N2 C16 108.4(2) . .
O1 C1 C2 120.7(2) . .
O1 C1 C6 121.2(2) . .
C2 C1 C6 118.1(2) . .
C1 C2 Cl1 117.84(19) . .
C3 C2 Cl1 120.1(2) . .
C3 C2 C1 122.1(2) . .
C2 C3 H3 120.7 . .
C4 C3 C2 118.5(2) . .
C4 C3 H3 120.7 . .
C3 C4 Cl2 119.5(2) . .
C5 C4 Cl2 119.3(2) . .
C5 C4 C3 121.2(2) . .
C4 C5 H5 119.8 . .
C4 C5 C6 120.4(3) . .
C6 C5 H5 119.8 . .
C1 C6 C7 119.9(2) . .
C5 C6 C1 119.7(2) . .
C5 C6 C7 120.5(2) . .
N1 C7 C6 114.8(2) . .
N1 C7 H7A 108.6 . .
N1 C7 H7B 108.6 . .
C6 C7 H7A 108.6 . .
C6 C7 H7B 108.6 . .
H7A C7 H7B 107.5 . .
N1 C8 H8A 108.2 . .
N1 C8 H8B 108.2 . .
N1 C8 C9 116.2(2) . .
H8A C8 H8B 107.4 . .
C9 C8 H8A 108.2 . .
C9 C8 H8B 108.2 . .
C10 C9 C8 121.2(2) . .
C10 C9 C14 119.8(2) . .
C14 C9 C8 118.9(2) . .
C9 C10 H10 120.1 . .
C9 C10 C11 119.8(2) . .
C11 C10 H10 120.1 . .
C10 C11 Cl3 119.3(2) . .
C12 C11 Cl3 119.6(2) . .
C12 C11 C10 121.1(2) . .
C11 C12 H12 120.5 . .
C11 C12 C13 118.9(2) . .
C13 C12 H12 120.5 . .
C12 C13 Cl4 119.24(19) . .
C12 C13 C14 122.1(2) . .
C14 C13 Cl4 118.64(18) . .
O2 C14 C9 119.8(2) . .
O2 C14 C13 122.1(2) . .
C13 C14 C9 118.1(2) . .
N1 C15 H15A 109.1 . .
N1 C15 H15B 109.1 . .
N1 C15 C16 112.5(2) . .
H15A C15 H15B 107.8 . .
C16 C15 H15A 109.1 . .
C16 C15 H15B 109.1 . .
N2 C16 C15 111.7(2) . .
N2 C16 H16A 109.3 . .
N2 C16 H16B 109.3 . .
C15 C16 H16A 109.3 . .
C15 C16 H16B 109.3 . .
H16A C16 H16B 107.9 . .
N2 C17 H17A 109.5 . .
N2 C17 H17B 109.5 . .
N2 C17 H17C 109.5 . .
H17A C17 H17B 109.5 . .
H17A C17 H17C 109.5 . .
H17B C17 H17C 109.5 . .
N2 C18 H18A 109.5 . .
N2 C18 H18B 109.5 . .
N2 C18 H18C 109.5 . .
H18A C18 H18B 109.5 . .
H18A C18 H18C 109.5 . .
H18B C18 H18C 109.5 . .
H19A C19B H19B 109.5 . .
H19A C19B H19C 109.5 . .
H19B C19B H19C 109.5 . .
C25B C19B H19A 109.5 . .
C25B C19B H19B 109.5 . .
C25B C19B H19C 109.5 . .
C19B C25B C20B 117.9(10) . .
C19B C25B C21B 122.1(10) . .
C20B C25B C21B 120.0 . .
C25B C20B H20B 120.0 . .
C24B C20B C25B 120.0 . .
C24B C20B H20B 120.0 . .
C20B C24B H24B 120.0 . .
C23B C24B C20B 120.0 . .
C23B C24B H24B 120.0 . .
C24B C23B H23B 120.0 . .
C24B C23B C22B 120.0 . .
C22B C23B H23B 120.0 . .
C23B C22B H22B 120.0 . .
C21B C22B C23B 120.0 . .
C21B C22B H22B 120.0 . .
C25B C21B H21B 120.0 . .
C22B C21B C25B 120.0 . .
C22B C21B H21B 120.0 . .
H19D C19A H19E 109.5 . .
H19D C19A H19F 109.5 . .
H19E C19A H19F 109.5 . .
C20A C19A H19D 109.5 . .
C20A C19A H19E 109.5 . .
C20A C19A H19F 109.5 . .
C21A C20A C19A 120.5(8) . .
C21A C20A C25A 119.3(7) . .
C25A C20A C19A 120.2(8) . .
C20A C21A H21A 118.9 . .
C20A C21A C22A 122.3(8) . .
C22A C21A H21A 118.9 . .
C21A C22A H22A 121.1 . .
C21A C22A C23A 117.9(10) . .
C23A C22A H22A 121.1 . .
C22A C23A H23A 119.3 . .
C24A C23A C22A 121.3(7) . .
C24A C23A H23A 119.3 . .
C23A C24A H24A 120.9 . .
C25A C24A C23A 118.2(6) . .
C25A C24A H24A 120.9 . .
C20A C25A H25A 119.6 . .
C24A C25A C20A 120.9(7) . .
C24A C25A H25A 119.5 . .

loop_
_geom_bond_atom_site_label_1
_geom_bond_atom_site_label_2
_geom_bond_distance
_geom_bond_site_symmetry_2
Ti1 Ti1 3.2002(8) 7_666
Ti1 Cl5 2.4463(6) .
Ti1 Cl5 2.4635(7) 7_666
Ti1 O1 1.8880(16) .
Ti1 O2 1.8946(16) .
Ti1 N1 2.2776(18) .
Ti1 N2 2.275(2) .
Cl1 C2 1.735(3) .
Cl2 C4 1.746(3) .
Cl3 C11 1.743(2) .
Cl4 C13 1.739(2) .
Cl5 Ti1 2.4635(7) 7_666
O1 C1 1.320(3) .
O2 C14 1.328(3) .
N1 C7 1.501(3) .
N1 C8 1.501(3) .
N1 C15 1.489(3) .
N2 C16 1.489(3) .
N2 C17 1.480(3) .
N2 C18 1.483(3) .
C1 C2 1.400(3) .
C1 C6 1.402(3) .
C2 C3 1.385(4) .
C3 H3 0.9500 .
C3 C4 1.378(4) .
C4 C5 1.377(4) .
C5 H5 0.9500 .
C5 C6 1.396(3) .
C6 C7 1.509(4) .
C7 H7A 0.9900 .
C7 H7B 0.9900 .
C8 H8A 0.9900 .
C8 H8B 0.9900 .
C8 C9 1.503(4) .
C9 C10 1.391(3) .
C9 C14 1.411(3) .
C10 H10 0.9500 .
C10 C11 1.391(4) .
C11 C12 1.372(4) .
C12 H12 0.9500 .
C12 C13 1.383(3) .
C13 C14 1.390(3) .
C15 H15A 0.9900 .
C15 H15B 0.9900 .
C15 C16 1.511(4) .
C16 H16A 0.9900 .
C16 H16B 0.9900 .
C17 H17A 0.9800 .
C17 H17B 0.9800 .
C17 H17C 0.9800 .
C18 H18A 0.9800 .
C18 H18B 0.9800 .
C18 H18C 0.9800 .
C19B H19A 0.9800 .
C19B H19B 0.9800 .
C19B H19C 0.9800 .
C19B C25B 1.38(2) .
C25B C20B 1.3900 .
C25B C21B 1.3900 .
C20B H20B 0.9500 .
C20B C24B 1.3900 .
C24B H24B 0.9500 .
C24B C23B 1.3900 .
C23B H23B 0.9500 .
C23B C22B 1.3900 .
C22B H22B 0.9500 .
C22B C21B 1.3900 .
C21B H21B 0.9500 .
C19A H19D 0.9800 .
C19A H19E 0.9800 .
C19A H19F 0.9800 .
C19A C20A 1.466(12) .
C20A C21A 1.356(12) .
C20A C25A 1.389(10) .
C21A H21A 0.9500 .
C21A C22A 1.374(14) .
C22A H22A 0.9500 .
C22A C23A 1.400(9) .
C23A H23A 0.9500 .
C23A C24A 1.387(9) .
C24A H24A 0.9500 .
C24A C25A 1.385(9) .
C25A H25A 0.9500 .

loop_
_geom_torsion_atom_site_label_1
_geom_torsion_atom_site_label_2
_geom_torsion_atom_site_label_3
_geom_torsion_atom_site_label_4
_geom_torsion
_geom_torsion_site_symmetry_1
Ti1 Ti1 O1 C1 140.0(2) 7_666
Ti1 Ti1 O2 C14 -156.5(2) 7_666
Ti1 O1 C1 C2 160.88(19) .
Ti1 O1 C1 C6 -17.6(4) .
Ti1 O2 C14 C9 26.0(4) .
Ti1 O2 C14 C13 -152.14(19) .
Ti1 N1 C7 C6 -63.5(2) .
Ti1 N1 C8 C9 59.8(2) .
Ti1 N1 C15 C16 -33.7(2) .
Ti1 N2 C16 C15 -43.3(2) .
Cl1 C2 C3 C4 -178.7(2) .
Cl2 C4 C5 C6 179.4(2) .
Cl3 C11 C12 C13 -177.9(2) .
Cl4 C13 C14 O2 -3.5(3) .
Cl4 C13 C14 C9 178.41(19) .
Cl5 Ti1 O1 C1 -170.4(2) .
Cl5 Ti1 O1 C1 91.0(2) 7_666
Cl5 Ti1 O2 C14 -107.5(2) 7_666
Cl5 Ti1 O2 C14 153.6(2) .
O1 Ti1 O2 C14 -10.1(5) .
O1 C1 C2 Cl1 -0.2(3) .
O1 C1 C2 C3 -179.6(2) .
O1 C1 C6 C5 179.3(2) .
O1 C1 C6 C7 -2.0(4) .
O2 Ti1 O1 C1 -6.5(5) .
N1 Ti1 O1 C1 -1.4(2) .
N1 Ti1 O2 C14 -15.2(2) .
N1 C8 C9 C10 128.3(3) .
N1 C8 C9 C14 -55.3(3) .
N1 C15 C16 N2 54.0(3) .
N2 Ti1 O1 C1 -81.1(2) .
N2 Ti1 O2 C14 64.5(2) .
C1 C2 C3 C4 0.7(4) .
C1 C6 C7 N1 45.6(3) .
C2 C1 C6 C5 0.8(4) .
C2 C1 C6 C7 179.5(2) .
C2 C3 C4 Cl2 -179.7(2) .
C2 C3 C4 C5 0.0(4) .
C3 C4 C5 C6 -0.3(5) .
C4 C5 C6 C1 -0.1(4) .
C4 C5 C6 C7 -178.8(3) .
C5 C6 C7 N1 -135.7(2) .
C6 C1 C2 Cl1 178.32(19) .
C6 C1 C2 C3 -1.1(4) .
C7 N1 C8 C9 180.0(2) .
C7 N1 C15 C16 -155.3(2) .
C8 N1 C7 C6 176.2(2) .
C8 N1 C15 C16 88.8(3) .
C8 C9 C10 C11 174.0(3) .
C8 C9 C14 O2 10.4(4) .
C8 C9 C14 C13 -171.5(2) .
C9 C10 C11 Cl3 179.0(2) .
C9 C10 C11 C12 -1.5(4) .
C10 C9 C14 O2 -173.2(2) .
C10 C9 C14 C13 5.0(4) .
C10 C11 C12 C13 2.6(4) .
C11 C12 C13 Cl4 177.8(2) .
C11 C12 C13 C14 0.2(4) .
C12 C13 C14 O2 174.2(2) .
C12 C13 C14 C9 -4.0(4) .
C14 C9 C10 C11 -2.4(4) .
C15 N1 C7 C6 56.4(3) .
C15 N1 C8 C9 -60.9(3) .
C17 N2 C16 C15 79.1(3) .
C18 N2 C16 C15 -164.0(2) .
C19B C25B C20B C24B 177.8(10) .
C19B C25B C21B C22B -177.7(11) .
C25B C20B C24B C23B 0.0 .
C20B C25B C21B C22B 0.0 .
C20B C24B C23B C22B 0.0 .
C24B C23B C22B C21B 0.0 .
C23B C22B C21B C25B 0.0 .
C21B C25B C20B C24B 0.0 .
C19A C20A C21A C22A -175.2(7) .
C19A C20A C25A C24A 175.3(7) .
C20A C21A C22A C23A -0.5(11) .
C21A C20A C25A C24A -2.7(10) .
C21A C22A C23A C24A -1.8(10) .
C22A C23A C24A C25A 1.8(9) .
C23A C24A C25A C20A 0.4(10) .
C25A C20A C21A C22A 2.7(10) .
